data_7001123
loop_
_publ_author_name
'Izod, Keith'
'Bowman, Lyndsey J.'
'Wills, Corinne'
'Clegg, William'
'Harrington, Ross W.'

_publ_section_title
;
 Synthesis and structural characterisation of alkali metal complexes of
 heteroatom-stabilised 1,4- and 1,6-dicarbanions
;
_journal_issue 17
_journal_name_full 'Dalton Transactions'
_journal_page_first 3340
_journal_page_last 3347
_journal_paper_doi 10.1039/b822054a
_journal_year 2009
_chemical_formula_moiety 'C44 H64 K2 O2 Si4'
_chemical_formula_sum 'C44 H64 K2 O2 Si4'
_chemical_formula_weight 815.51
_chemical_name_systematic
;
?
;
_space_group_IT_number 2
_symmetry_cell_setting triclinic
_symmetry_space_group_name_Hall '-P 1'
_symmetry_space_group_name_H-M 'P -1'
_atom_sites_solution_hydrogens geom
_atom_sites_solution_primary direct
_atom_sites_solution_secondary difmap
_audit_creation_method SHELXL-97
_cell_angle_alpha 93.837(15)
_cell_angle_beta 90.063(8)
_cell_angle_gamma 100.382(5)
_cell_formula_units_Z 2
_cell_length_a 9.9778(8)
_cell_length_b 14.082(2)
_cell_length_c 16.708(2)
_cell_measurement_reflns_used 865
_cell_measurement_temperature 180(2)
_cell_measurement_theta_max 27.5
_cell_measurement_theta_min 2.75
_cell_volume 2303.8(5)
_computing_cell_refinement EvalCCD
_computing_data_collection 'Nonius COLLECT'
_computing_data_reduction EvalCCD
_computing_molecular_graphics 'Bruker SHELXTL'
_computing_publication_material 'Bruker SHELXTL and local programs'
_computing_structure_refinement 'Bruker SHELXTL'
_computing_structure_solution 'Bruker SHELXTL'
_diffrn_ambient_temperature 180(2)
_diffrn_measured_fraction_theta_full 0.995
_diffrn_measured_fraction_theta_max 0.995
_diffrn_measurement_device_type 'Nonius KappaCCD diffractometer'
_diffrn_measurement_method '\f and \w scans'
_diffrn_radiation_monochromator graphite
_diffrn_radiation_source 'sealed tube'
_diffrn_radiation_type MoK\a
_diffrn_radiation_wavelength 0.71069
_diffrn_reflns_av_R_equivalents 0.0508
_diffrn_reflns_av_sigmaI/netI 0.0369
_diffrn_reflns_limit_h_max 12
_diffrn_reflns_limit_h_min -12
_diffrn_reflns_limit_k_max 18
_diffrn_reflns_limit_k_min -18
_diffrn_reflns_limit_l_max 21
_diffrn_reflns_limit_l_min -21
_diffrn_reflns_number 65195
_diffrn_reflns_theta_full 26.00
_diffrn_reflns_theta_max 27.49
_diffrn_reflns_theta_min 3.99
_exptl_absorpt_coefficient_mu 0.343
_exptl_absorpt_correction_T_max 0.950
_exptl_absorpt_correction_T_min 0.842
_exptl_absorpt_correction_type multi-scan
_exptl_absorpt_process_details SADABS
_exptl_crystal_colour red
_exptl_crystal_density_diffrn 1.176
_exptl_crystal_density_method 'not measured'
_exptl_crystal_description slab
_exptl_crystal_F_000 876
_exptl_crystal_size_max 0.52
_exptl_crystal_size_mid 0.50
_exptl_crystal_size_min 0.15
_refine_diff_density_max 1.225
_refine_diff_density_min -0.381
_refine_diff_density_rms 0.100
_refine_ls_extinction_coef 0.0132(17)
_refine_ls_extinction_expression Fc^*^=kFc[1+0.001xFc^2^\l^3^/sin(2\q)]^-1/4^
_refine_ls_extinction_method SHELXL
_refine_ls_goodness_of_fit_ref 1.104
_refine_ls_hydrogen_treatment constr
_refine_ls_matrix_type full
_refine_ls_number_parameters 497
_refine_ls_number_reflns 10520
_refine_ls_number_restraints 0
_refine_ls_restrained_S_all 1.104
_refine_ls_R_factor_all 0.0788
_refine_ls_R_factor_gt 0.0542
_refine_ls_shift/su_max 0.001
_refine_ls_shift/su_mean 0.000
_refine_ls_structure_factor_coef Fsqd
_refine_ls_weighting_details 'calc w=1/[\s^2^(Fo^2^)+(0.0847P)^2^+1.9198P] where P=(Fo^2^+2Fc^2^)/3'
_refine_ls_weighting_scheme calc
_refine_ls_wR_factor_gt 0.1481
_refine_ls_wR_factor_ref 0.1650
_reflns_number_gt 7891
_reflns_number_total 10520
_reflns_threshold_expression I>2\s(I)
_cod_data_source_file b822054a.txt
_cod_data_source_block ki204_compound4
_cod_database_code 7001123

loop_
_symmetry_equiv_pos_as_xyz
'x, y, z'
'-x, -y, -z'

loop_
_atom_site_label
_atom_site_type_symbol
_atom_site_fract_x
_atom_site_fract_y
_atom_site_fract_z
_atom_site_U_iso_or_equiv
_atom_site_adp_type
_atom_site_occupancy
_atom_site_symmetry_multiplicity
_atom_site_calc_flag
_atom_site_refinement_flags
_atom_site_disorder_assembly
_atom_site_disorder_group
K1 K -0.13070(6) 0.19773(4) -0.12954(4) 0.03234(16) Uani 1 1 d . . .
K2 K -0.25868(6) 0.20626(5) 0.37144(4) 0.03604(17) Uani 1 1 d . . .
Si1 Si 0.16981(7) 0.21757(5) 0.00152(4) 0.02262(16) Uani 1 1 d . . .
Si2 Si -0.11869(7) 0.17742(5) 0.08857(4) 0.02187(16) Uani 1 1 d . . .
C1 C 0.0049(2) 0.14443(17) 0.01827(13) 0.0207(5) Uani 1 1 d . . .
C2 C -0.0201(2) 0.04148(16) -0.02384(13) 0.0200(5) Uani 1 1 d . . .
H2A H 0.0308 0.0440 -0.0747 0.024 Uiso 1 1 calc R . .
H2B H -0.1182 0.0236 -0.0380 0.024 Uiso 1 1 calc R . .
C3 C 0.2342(3) 0.3242(2) 0.07493(18) 0.0422(7) Uani 1 1 d . . .
H3A H 0.1739 0.3719 0.0731 0.063 Uiso 1 1 calc R . .
H3B H 0.3266 0.3541 0.0605 0.063 Uiso 1 1 calc R . .
H3C H 0.2353 0.3020 0.1292 0.063 Uiso 1 1 calc R . .
C4 C 0.3151(3) 0.1475(2) -0.00517(18) 0.0359(6) Uani 1 1 d . . .
H4A H 0.3323 0.1257 0.0477 0.054 Uiso 1 1 calc R . .
H4B H 0.3973 0.1894 -0.0232 0.054 Uiso 1 1 calc R . .
H4C H 0.2908 0.0913 -0.0436 0.054 Uiso 1 1 calc R . .
C5 C 0.1739(2) 0.27369(18) -0.10073(16) 0.0260(5) Uani 1 1 d . . .
C6 C 0.1900(3) 0.2185(2) -0.17266(17) 0.0345(6) Uani 1 1 d . . .
H6 H 0.2110 0.1557 -0.1696 0.041 Uiso 1 1 calc R . .
C7 C 0.1760(4) 0.2531(3) -0.24804(19) 0.0477(8) Uani 1 1 d . . .
H7 H 0.1861 0.2135 -0.2952 0.057 Uiso 1 1 calc R . .
C8 C 0.1474(4) 0.3453(3) -0.2542(2) 0.0512(9) Uani 1 1 d . . .
H8 H 0.1382 0.3692 -0.3054 0.061 Uiso 1 1 calc R . .
C9 C 0.1325(4) 0.4019(2) -0.1855(2) 0.0480(8) Uani 1 1 d . . .
H9 H 0.1138 0.4652 -0.1893 0.058 Uiso 1 1 calc R . .
C10 C 0.1448(3) 0.3661(2) -0.10965(18) 0.0355(6) Uani 1 1 d . . .
H10 H 0.1330 0.4060 -0.0630 0.043 Uiso 1 1 calc R . .
C11 C -0.1029(3) 0.3123(2) 0.11585(18) 0.0369(6) Uani 1 1 d . . .
H11A H -0.0198 0.3354 0.1480 0.055 Uiso 1 1 calc R . .
H11B H -0.1823 0.3241 0.1469 0.055 Uiso 1 1 calc R . .
H11C H -0.0984 0.3470 0.0667 0.055 Uiso 1 1 calc R . .
C12 C -0.3027(3) 0.1386(2) 0.05241(16) 0.0307(6) Uani 1 1 d . . .
H12A H -0.3187 0.1751 0.0065 0.046 Uiso 1 1 calc R . .
H12B H -0.3642 0.1516 0.0959 0.046 Uiso 1 1 calc R . .
H12C H -0.3199 0.0693 0.0363 0.046 Uiso 1 1 calc R . .
C13 C -0.1176(3) 0.12308(19) 0.19130(14) 0.0253(5) Uani 1 1 d . . .
C14 C -0.2239(3) 0.0528(2) 0.21825(15) 0.0306(6) Uani 1 1 d . . .
H14 H -0.3049 0.0350 0.1867 0.037 Uiso 1 1 calc R . .
C15 C -0.2139(3) 0.0084(2) 0.29002(17) 0.0373(7) Uani 1 1 d . . .
H15 H -0.2861 -0.0402 0.3056 0.045 Uiso 1 1 calc R . .
C16 C -0.0986(3) 0.0356(2) 0.33810(16) 0.0377(7) Uani 1 1 d . . .
H16 H -0.0913 0.0056 0.3868 0.045 Uiso 1 1 calc R . .
C17 C 0.0069(3) 0.1074(2) 0.31488(17) 0.0365(7) Uani 1 1 d . . .
H17 H 0.0852 0.1277 0.3485 0.044 Uiso 1 1 calc R . .
C18 C -0.0028(3) 0.1492(2) 0.24232(16) 0.0315(6) Uani 1 1 d . . .
H18 H 0.0705 0.1970 0.2268 0.038 Uiso 1 1 calc R . .
Si3 Si -0.28465(7) 0.17032(5) 0.58865(4) 0.02161(16) Uani 1 1 d . . .
Si4 Si -0.54756(7) 0.22182(5) 0.50381(4) 0.02301(17) Uani 1 1 d . . .
C23 C -0.4251(2) 0.14423(17) 0.51792(14) 0.0209(5) Uani 1 1 d . . .
C24 C -0.4595(2) 0.04050(16) 0.47563(13) 0.0207(5) Uani 1 1 d . . .
H24A H -0.5123 0.0441 0.4261 0.025 Uiso 1 1 calc R . .
H24B H -0.3728 0.0207 0.4592 0.025 Uiso 1 1 calc R . .
C25 C -0.2221(3) 0.3042(2) 0.61574(18) 0.0357(6) Uani 1 1 d . . .
H25A H -0.2049 0.3384 0.5666 0.054 Uiso 1 1 calc R . .
H25B H -0.1376 0.3127 0.6475 0.054 Uiso 1 1 calc R . .
H25C H -0.2916 0.3305 0.6471 0.054 Uiso 1 1 calc R . .
C26 C -0.1247(3) 0.1250(2) 0.55317(16) 0.0311(6) Uani 1 1 d . . .
H26A H -0.1475 0.0557 0.5373 0.047 Uiso 1 1 calc R . .
H26B H -0.0568 0.1359 0.5968 0.047 Uiso 1 1 calc R . .
H26C H -0.0875 0.1601 0.5071 0.047 Uiso 1 1 calc R . .
C27 C -0.3189(2) 0.11708(18) 0.69160(14) 0.0232(5) Uani 1 1 d . . .
C28 C -0.2540(3) 0.0448(2) 0.71998(15) 0.0303(6) Uani 1 1 d . . .
H28 H -0.1839 0.0238 0.6888 0.036 Uiso 1 1 calc R . .
C29 C -0.2888(3) 0.0028(2) 0.79247(17) 0.0381(7) Uani 1 1 d . . .
H29 H -0.2441 -0.0467 0.8094 0.046 Uiso 1 1 calc R . .
C30 C -0.3891(3) 0.0338(2) 0.83940(16) 0.0364(7) Uani 1 1 d . . .
H30 H -0.4140 0.0055 0.8885 0.044 Uiso 1 1 calc R . .
C31 C -0.4534(3) 0.1070(2) 0.81411(17) 0.0365(6) Uani 1 1 d . . .
H31 H -0.5206 0.1297 0.8467 0.044 Uiso 1 1 calc R . .
C32 C -0.4190(3) 0.1467(2) 0.74110(16) 0.0309(6) Uani 1 1 d . . .
H32 H -0.4651 0.1956 0.7243 0.037 Uiso 1 1 calc R . .
C33 C -0.5486(3) 0.3292(2) 0.57804(18) 0.0390(7) Uani 1 1 d . . .
H33A H -0.5612 0.3069 0.6323 0.059 Uiso 1 1 calc R . .
H33B H -0.6234 0.3621 0.5645 0.059 Uiso 1 1 calc R . .
H33C H -0.4618 0.3743 0.5757 0.059 Uiso 1 1 calc R . .
C34 C -0.7309(3) 0.1556(2) 0.4993(2) 0.0381(7) Uani 1 1 d . . .
H34A H -0.7393 0.0993 0.4607 0.057 Uiso 1 1 calc R . .
H34B H -0.7903 0.1992 0.4825 0.057 Uiso 1 1 calc R . .
H34C H -0.7580 0.1341 0.5525 0.057 Uiso 1 1 calc R . .
C35 C -0.5245(3) 0.27772(19) 0.40136(16) 0.0267(5) Uani 1 1 d . . .
C36 C -0.4508(3) 0.3715(2) 0.39208(18) 0.0358(6) Uani 1 1 d . . .
H36 H -0.4223 0.4124 0.4388 0.043 Uiso 1 1 calc R . .
C37 C -0.4178(4) 0.4069(2) 0.3172(2) 0.0481(8) Uani 1 1 d . . .
H37 H -0.3686 0.4708 0.3135 0.058 Uiso 1 1 calc R . .
C38 C -0.4575(4) 0.3482(3) 0.2483(2) 0.0535(9) Uani 1 1 d . . .
H38 H -0.4343 0.3711 0.1970 0.064 Uiso 1 1 calc R . .
C39 C -0.5315(4) 0.2554(3) 0.25463(19) 0.0481(8) Uani 1 1 d . . .
H39 H -0.5589 0.2148 0.2076 0.058 Uiso 1 1 calc R . .
C40 C -0.5653(3) 0.2221(2) 0.32987(17) 0.0362(6) Uani 1 1 d . . .
H40 H -0.6181 0.1592 0.3329 0.043 Uiso 1 1 calc R . .
O1 O -0.2601(3) 0.34889(18) -0.09763(15) 0.0522(6) Uani 1 1 d . . .
C19 C -0.3582(4) 0.3827(3) -0.0450(3) 0.0633(10) Uani 1 1 d . . .
H19A H -0.3144 0.4389 -0.0096 0.076 Uiso 1 1 calc R . .
H19B H -0.4019 0.3308 -0.0114 0.076 Uiso 1 1 calc R . .
C20 C -0.4606(4) 0.4112(4) -0.1002(3) 0.0775(14) Uani 1 1 d . . .
H20A H -0.4918 0.4701 -0.0776 0.093 Uiso 1 1 calc R . .
H20B H -0.5406 0.3584 -0.1083 0.093 Uiso 1 1 calc R . .
C21 C -0.3878(5) 0.4303(3) -0.1792(3) 0.0676(12) Uani 1 1 d . . .
H21A H -0.4353 0.3877 -0.2239 0.081 Uiso 1 1 calc R . .
H21B H -0.3816 0.4986 -0.1918 0.081 Uiso 1 1 calc R . .
C22 C -0.2476(4) 0.4072(3) -0.1640(2) 0.0593(10) Uani 1 1 d . . .
H22A H -0.2167 0.3720 -0.2118 0.071 Uiso 1 1 calc R . .
H22B H -0.1807 0.4675 -0.1518 0.071 Uiso 1 1 calc R . .
O2 O -0.0540(3) 0.3606(2) 0.40564(17) 0.0593(7) Uani 1 1 d . B .
C45 C -0.0181(7) 0.4208(4) 0.3419(3) 0.0849(16) Uani 1 1 d . . .
H45A H -0.0376 0.4867 0.3541 0.102 Uiso 1 1 calc R A 1
H45B H -0.0642 0.3928 0.2909 0.102 Uiso 1 1 calc R A 1
C46 C 0.152(3) 0.4201(17) 0.3400(14) 0.078(7) Uani 0.56(5) 1 d P B 1
H46A H 0.1726 0.3610 0.3106 0.094 Uiso 0.56(5) 1 calc PR B 1
H46B H 0.2033 0.4779 0.3157 0.094 Uiso 0.56(5) 1 calc PR B 1
C46A C 0.107(3) 0.4337(19) 0.3218(17) 0.067(5) Uani 0.44(5) 1 d P B 2
H46C H 0.1421 0.5022 0.3117 0.081 Uiso 0.44(5) 1 calc PR B 2
H46D H 0.1210 0.3921 0.2735 0.081 Uiso 0.44(5) 1 calc PR B 2
C47 C 0.184(2) 0.4216(12) 0.4277(14) 0.067(4) Uani 0.56(5) 1 d P B 1
H47A H 0.2601 0.3871 0.4374 0.081 Uiso 0.56(5) 1 calc PR B 1
H47B H 0.2077 0.4887 0.4519 0.081 Uiso 0.56(5) 1 calc PR B 1
C47A C 0.178(2) 0.403(3) 0.398(3) 0.099(12) Uani 0.44(5) 1 d P B 2
H47C H 0.2452 0.4583 0.4217 0.119 Uiso 0.44(5) 1 calc PR B 2
H47D H 0.2252 0.3487 0.3833 0.119 Uiso 0.44(5) 1 calc PR B 2
C48 C 0.0593(4) 0.3723(4) 0.4585(3) 0.0782(14) Uani 1 1 d . . .
H48A H 0.0725 0.3075 0.4730 0.094 Uiso 1 1 calc R B 1
H48B H 0.0382 0.4084 0.5084 0.094 Uiso 1 1 calc R B 1

loop_
_atom_site_aniso_label
_atom_site_aniso_U_11
_atom_site_aniso_U_22
_atom_site_aniso_U_33
_atom_site_aniso_U_23
_atom_site_aniso_U_13
_atom_site_aniso_U_12
K1 0.0278(3) 0.0351(3) 0.0329(3) 0.0019(2) -0.0065(2) 0.0027(2)
K2 0.0344(3) 0.0430(4) 0.0341(3) 0.0023(3) 0.0061(2) 0.0161(3)
Si1 0.0210(3) 0.0235(3) 0.0222(3) 0.0019(3) -0.0003(2) 0.0008(3)
Si2 0.0227(3) 0.0250(3) 0.0185(3) 0.0003(2) 0.0013(2) 0.0064(3)
C1 0.0229(11) 0.0213(11) 0.0173(11) 0.0005(9) 0.0006(9) 0.0025(9)
C2 0.0229(11) 0.0207(11) 0.0163(11) 0.0010(9) 0.0001(8) 0.0037(9)
C3 0.0429(17) 0.0398(17) 0.0365(16) -0.0074(13) -0.0014(13) -0.0093(13)
C4 0.0234(13) 0.0440(17) 0.0416(16) 0.0125(13) 0.0036(11) 0.0060(12)
C5 0.0195(11) 0.0268(13) 0.0307(13) 0.0066(10) 0.0032(10) -0.0004(10)
C6 0.0352(15) 0.0379(15) 0.0311(14) 0.0056(11) 0.0080(11) 0.0071(12)
C7 0.0510(19) 0.063(2) 0.0295(16) 0.0080(14) 0.0036(13) 0.0101(16)
C8 0.054(2) 0.063(2) 0.0382(18) 0.0255(16) -0.0016(15) 0.0069(17)
C9 0.0507(19) 0.0389(17) 0.057(2) 0.0218(15) -0.0042(16) 0.0075(14)
C10 0.0367(15) 0.0284(14) 0.0411(16) 0.0074(12) 0.0000(12) 0.0029(12)
C11 0.0456(17) 0.0289(14) 0.0378(16) -0.0051(12) 0.0020(13) 0.0137(12)
C12 0.0246(13) 0.0425(16) 0.0264(13) 0.0028(11) 0.0002(10) 0.0094(11)
C13 0.0283(13) 0.0301(13) 0.0185(11) -0.0007(9) 0.0033(9) 0.0091(10)
C14 0.0334(14) 0.0348(14) 0.0230(13) -0.0005(10) 0.0019(10) 0.0049(11)
C15 0.0535(18) 0.0321(15) 0.0267(14) 0.0050(11) 0.0108(12) 0.0080(13)
C16 0.0560(19) 0.0410(16) 0.0230(13) 0.0064(11) 0.0061(12) 0.0251(14)
C17 0.0371(15) 0.0509(18) 0.0269(14) -0.0004(12) -0.0051(11) 0.0233(13)
C18 0.0269(13) 0.0413(15) 0.0276(13) 0.0019(11) 0.0012(10) 0.0100(11)
Si3 0.0211(3) 0.0245(3) 0.0185(3) 0.0006(2) -0.0014(2) 0.0026(3)
Si4 0.0241(3) 0.0228(3) 0.0233(3) 0.0019(3) -0.0002(3) 0.0075(3)
C23 0.0243(12) 0.0205(11) 0.0184(11) 0.0006(9) -0.0031(9) 0.0059(9)
C24 0.0232(11) 0.0214(11) 0.0180(11) 0.0021(9) -0.0012(9) 0.0053(9)
C25 0.0376(15) 0.0292(14) 0.0364(15) -0.0033(11) -0.0013(12) -0.0023(12)
C26 0.0230(12) 0.0414(15) 0.0291(13) 0.0030(11) 0.0014(10) 0.0062(11)
C27 0.0235(12) 0.0266(12) 0.0180(11) 0.0005(9) -0.0043(9) 0.0010(9)
C28 0.0362(14) 0.0328(14) 0.0228(12) 0.0000(10) -0.0035(10) 0.0091(11)
C29 0.0517(18) 0.0342(15) 0.0277(14) 0.0066(11) -0.0114(12) 0.0046(13)
C30 0.0381(15) 0.0420(16) 0.0234(13) 0.0072(11) -0.0032(11) -0.0098(12)
C31 0.0289(14) 0.0499(18) 0.0274(14) 0.0020(12) 0.0048(11) -0.0013(12)
C32 0.0244(12) 0.0409(15) 0.0280(13) 0.0049(11) -0.0012(10) 0.0060(11)
C33 0.0492(18) 0.0366(16) 0.0351(15) -0.0033(12) -0.0007(13) 0.0200(14)
C34 0.0254(13) 0.0403(16) 0.0508(18) 0.0131(13) 0.0005(12) 0.0083(12)
C35 0.0256(12) 0.0287(13) 0.0289(13) 0.0065(10) -0.0010(10) 0.0119(10)
C36 0.0408(16) 0.0292(14) 0.0395(16) 0.0075(12) 0.0029(12) 0.0095(12)
C37 0.054(2) 0.0412(18) 0.053(2) 0.0215(15) 0.0122(16) 0.0127(15)
C38 0.067(2) 0.065(2) 0.0365(18) 0.0252(16) 0.0107(16) 0.0240(19)
C39 0.058(2) 0.060(2) 0.0298(15) 0.0048(14) -0.0057(14) 0.0202(17)
C40 0.0419(16) 0.0382(16) 0.0298(14) 0.0037(12) -0.0071(12) 0.0100(13)
O1 0.0596(15) 0.0496(14) 0.0528(14) 0.0069(11) 0.0070(11) 0.0233(12)
C19 0.064(2) 0.060(2) 0.070(3) 0.014(2) 0.024(2) 0.0187(19)
C20 0.037(2) 0.073(3) 0.124(4) 0.020(3) 0.007(2) 0.0088(19)
C21 0.081(3) 0.067(3) 0.060(2) -0.011(2) -0.021(2) 0.034(2)
C22 0.079(3) 0.061(2) 0.044(2) 0.0042(17) 0.0079(18) 0.030(2)
O2 0.0490(14) 0.0633(16) 0.0642(17) 0.0111(13) -0.0038(12) 0.0039(12)
C45 0.126(5) 0.074(3) 0.050(3) 0.014(2) -0.017(3) 0.000(3)
C46 0.110(16) 0.054(7) 0.062(11) 0.004(7) 0.042(10) -0.009(9)
C46A 0.091(13) 0.046(8) 0.058(9) 0.001(6) 0.005(9) -0.004(8)
C47 0.059(7) 0.048(5) 0.095(11) 0.028(6) -0.006(7) 0.003(4)
C47A 0.032(7) 0.13(2) 0.14(3) 0.06(2) 0.013(12) 0.011(9)
C48 0.053(2) 0.101(4) 0.085(3) 0.036(3) -0.004(2) 0.017(2)

loop_
_atom_type_symbol
_atom_type_description
_atom_type_scat_dispersion_real
_atom_type_scat_dispersion_imag
_atom_type_scat_source
C C 0.0033 0.0016 'International Tables Vol C Tables 4.2.6.8 and 6.1.1.4'
H H 0.0000 0.0000 'International Tables Vol C Tables 4.2.6.8 and 6.1.1.4'
Si Si 0.0817 0.0704 'International Tables Vol C Tables 4.2.6.8 and 6.1.1.4'
K K 0.2009 0.2494 'International Tables Vol C Tables 4.2.6.8 and 6.1.1.4'
O O 0.0106 0.0060 'International Tables Vol C Tables 4.2.6.8 and 6.1.1.4'

loop_
_geom_angle_atom_site_label_1
_geom_angle_atom_site_label_2
_geom_angle_atom_site_label_3
_geom_angle
_geom_angle_site_symmetry_1
_geom_angle_site_symmetry_3
_geom_angle_publ_flag
C1 K1 C2 28.25(6) . . ?
C1 K1 C5 60.93(7) . . ?
C1 K1 C6 74.61(7) . . ?
C1 K1 C10 77.38(7) . . ?
C1 K1 C28 124.86(7) . 1_554 ?
C1 K1 C29 105.08(7) . 1_554 ?
C1 K1 C30 105.00(7) . 1_554 ?
C1 K1 C31 124.12(7) . 1_554 ?
C1 K1 C32 146.41(7) . 1_554 ?
C1 K1 O1 111.89(7) . . ?
C1 K1 C22 129.46(8) . . ?
C2 K1 C5 73.78(6) . . ?
C2 K1 C6 75.29(7) . . ?
C2 K1 C10 96.53(7) . . ?
C2 K1 C28 96.61(6) . 1_554 ?
C2 K1 C29 78.27(7) . 1_554 ?
C2 K1 C30 84.65(7) . 1_554 ?
C2 K1 C31 108.21(7) . 1_554 ?
C2 K1 C32 125.25(6) . 1_554 ?
C2 K1 O1 135.48(7) . . ?
C2 K1 C22 156.58(8) . . ?
C5 K1 C6 25.66(7) . . ?
C5 K1 C10 25.15(7) . . ?
C5 K1 C28 123.70(7) . 1_554 ?
C5 K1 C29 131.94(8) . 1_554 ?
C5 K1 C30 154.10(8) . 1_554 ?
C5 K1 C31 172.48(7) . 1_554 ?
C5 K1 C32 150.50(7) . 1_554 ?
C5 K1 O1 106.95(8) . . ?
C5 K1 C22 101.54(9) . . ?
C6 K1 C10 42.75(8) . . ?
C6 K1 C28 98.05(7) . 1_554 ?
C6 K1 C29 109.37(8) . 1_554 ?
C6 K1 C30 134.61(8) . 1_554 ?
C6 K1 C31 147.07(8) . 1_554 ?
C6 K1 C32 129.37(7) . 1_554 ?
C6 K1 O1 124.40(8) . . ?
C6 K1 C22 110.63(9) . . ?
C10 K1 C28 132.30(8) . 1_554 ?
C10 K1 C29 151.20(8) . 1_554 ?
C10 K1 C30 176.17(8) . 1_554 ?
C10 K1 C31 155.05(8) . 1_554 ?
C10 K1 C32 136.06(7) . 1_554 ?
C10 K1 O1 83.29(8) . . ?
C10 K1 C22 76.41(9) . . ?
C28 K1 C29 25.11(7) 1_554 1_554 ?
C28 K1 C30 43.87(7) 1_554 1_554 ?
C28 K1 C31 49.25(7) 1_554 1_554 ?
C28 K1 C32 40.70(7) 1_554 1_554 ?
C28 K1 O1 116.27(8) 1_554 . ?
C28 K1 C22 104.65(9) 1_554 . ?
C29 K1 C30 25.56(8) 1_554 1_554 ?
C29 K1 C31 43.47(8) 1_554 1_554 ?
C29 K1 C32 48.88(7) 1_554 1_554 ?
C29 K1 O1 120.34(8) 1_554 . ?
C29 K1 C22 118.41(9) 1_554 . ?
C30 K1 C31 24.52(8) 1_554 1_554 ?
C30 K1 C32 41.85(7) 1_554 1_554 ?
C30 K1 O1 98.43(9) 1_554 . ?
C30 K1 C22 103.89(10) 1_554 . ?
C31 K1 C32 23.15(6) 1_554 1_554 ?
C31 K1 O1 76.92(8) 1_554 . ?
C31 K1 C22 79.50(10) 1_554 . ?
C32 K1 O1 76.09(8) 1_554 . ?
C32 K1 C22 69.56(9) 1_554 . ?
O1 K1 C22 22.83(8) . . ?
C14 K2 C15 25.00(7) . . ?
C14 K2 C16 43.86(7) . . ?
C14 K2 C17 49.56(7) . . ?
C14 K2 C18 40.95(7) . . ?
C14 K2 C23 122.15(7) . . ?
C14 K2 C24 94.62(6) . . ?
C14 K2 C35 121.56(7) . . ?
C14 K2 C36 130.63(8) . . ?
C14 K2 C40 95.69(7) . . ?
C14 K2 O2 118.75(8) . . ?
C15 K2 C16 25.53(8) . . ?
C15 K2 C17 43.72(8) . . ?
C15 K2 C18 49.06(8) . . ?
C15 K2 C23 102.30(7) . . ?
C15 K2 C24 76.09(7) . . ?
C15 K2 C35 128.53(8) . . ?
C15 K2 C36 148.18(9) . . ?
C15 K2 C40 105.79(8) . . ?
C15 K2 O2 123.95(9) . . ?
C16 K2 C17 24.79(8) . . ?
C16 K2 C18 42.11(7) . . ?
C16 K2 C23 102.25(7) . . ?
C16 K2 C24 82.21(7) . . ?
C16 K2 C35 150.20(8) . . ?
C16 K2 C36 173.71(8) . . ?
C16 K2 C40 130.76(9) . . ?
C16 K2 O2 102.45(9) . . ?
C17 K2 C18 23.32(7) . . ?
C17 K2 C23 121.83(7) . . ?
C17 K2 C24 106.02(7) . . ?
C17 K2 C35 171.12(8) . . ?
C17 K2 C36 157.87(8) . . ?
C17 K2 C40 145.24(8) . . ?
C17 K2 O2 80.38(8) . . ?
C18 K2 C23 144.04(7) . . ?
C18 K2 C24 123.11(7) . . ?
C18 K2 C35 151.28(7) . . ?
C18 K2 C36 137.73(7) . . ?
C18 K2 C40 129.02(7) . . ?
C18 K2 O2 78.69(8) . . ?
C23 K2 C24 27.54(6) . . ?
C23 K2 C35 60.82(7) . . ?
C23 K2 C36 78.23(7) . . ?
C23 K2 C40 73.85(7) . . ?
C23 K2 O2 112.97(8) . . ?
C24 K2 C35 72.63(6) . . ?
C24 K2 C36 96.09(7) . . ?
C24 K2 C40 73.41(7) . . ?
C24 K2 O2 136.67(7) . . ?
C35 K2 C36 25.47(7) . . ?
C35 K2 C40 25.90(7) . . ?
C35 K2 O2 106.76(8) . . ?
C36 K2 C40 43.17(8) . . ?
C36 K2 O2 82.96(8) . . ?
C40 K2 O2 124.69(8) . . ?
C1 Si1 C3 118.58(13) . . ?
C1 Si1 C4 114.36(12) . . ?
C1 Si1 C5 111.06(11) . . ?
C3 Si1 C4 104.15(15) . . ?
C3 Si1 C5 103.91(13) . . ?
C4 Si1 C5 103.18(12) . . ?
C1 Si2 C11 115.36(13) . . ?
C1 Si2 C12 113.98(11) . . ?
C1 Si2 C13 115.33(11) . . ?
C11 Si2 C12 103.80(13) . . ?
C11 Si2 C13 103.36(12) . . ?
C12 Si2 C13 103.48(12) . . ?
K1 C1 Si1 95.73(9) . . ?
K1 C1 Si2 96.21(9) . . ?
K1 C1 C2 84.33(12) . . ?
Si1 C1 Si2 124.80(13) . . ?
Si1 C1 C2 115.57(16) . . ?
Si2 C1 C2 119.14(16) . . ?
K1 C2 C1 67.42(12) . . ?
K1 C2 C2 174.1(2) . 2 ?
K1 C2 H2A 72.7 . . ?
K1 C2 H2B 66.5 . . ?
C1 C2 C2 117.2(2) . 2 ?
C1 C2 H2A 108.0 . . ?
C1 C2 H2B 108.0 . . ?
C2 C2 H2A 108.0 2 . ?
C2 C2 H2B 108.0 2 . ?
H2A C2 H2B 107.2 . . ?
Si1 C3 H3A 109.5 . . ?
Si1 C3 H3B 109.5 . . ?
Si1 C3 H3C 109.5 . . ?
H3A C3 H3B 109.5 . . ?
H3A C3 H3C 109.5 . . ?
H3B C3 H3C 109.5 . . ?
Si1 C4 H4A 109.5 . . ?
Si1 C4 H4B 109.5 . . ?
Si1 C4 H4C 109.5 . . ?
H4A C4 H4B 109.5 . . ?
H4A C4 H4C 109.5 . . ?
H4B C4 H4C 109.5 . . ?
K1 C5 Si1 91.85(9) . . ?
K1 C5 C6 84.52(16) . . ?
K1 C5 C10 86.67(16) . . ?
Si1 C5 C6 121.0(2) . . ?
Si1 C5 C10 122.7(2) . . ?
C6 C5 C10 115.8(3) . . ?
K1 C6 C5 69.82(15) . . ?
K1 C6 H6 105.7 . . ?
K1 C6 C7 94.85(19) . . ?
C5 C6 H6 118.9 . . ?
C5 C6 C7 122.3(3) . . ?
H6 C6 C7 118.9 . . ?
C6 C7 H7 120.0 . . ?
C6 C7 C8 120.1(3) . . ?
H7 C7 C8 120.0 . . ?
C7 C8 H8 120.3 . . ?
C7 C8 C9 119.4(3) . . ?
H8 C8 C9 120.3 . . ?
C8 C9 H9 119.9 . . ?
C8 C9 C10 120.3(3) . . ?
H9 C9 C10 119.9 . . ?
K1 C10 C5 68.19(15) . . ?
K1 C10 C9 95.33(19) . . ?
K1 C10 H10 106.7 . . ?
C5 C10 C9 122.2(3) . . ?
C5 C10 H10 118.9 . . ?
C9 C10 H10 118.9 . . ?
Si2 C11 H11A 109.5 . . ?
Si2 C11 H11B 109.5 . . ?
Si2 C11 H11C 109.5 . . ?
H11A C11 H11B 109.5 . . ?
H11A C11 H11C 109.5 . . ?
H11B C11 H11C 109.5 . . ?
Si2 C12 H12A 109.5 . . ?
Si2 C12 H12B 109.5 . . ?
Si2 C12 H12C 109.5 . . ?
H12A C12 H12B 109.5 . . ?
H12A C12 H12C 109.5 . . ?
H12B C12 H12C 109.5 . . ?
Si2 C13 C14 123.86(19) . . ?
Si2 C13 C18 119.9(2) . . ?
C14 C13 C18 116.2(2) . . ?
K2 C14 C13 88.03(15) . . ?
K2 C14 H14 112.4 . . ?
K2 C14 C15 70.52(15) . . ?
C13 C14 H14 118.9 . . ?
C13 C14 C15 122.2(3) . . ?
H14 C14 C15 118.9 . . ?
K2 C15 C14 84.48(17) . . ?
K2 C15 H15 107.9 . . ?
K2 C15 C16 77.79(17) . . ?
C14 C15 H15 120.1 . . ?
C14 C15 C16 119.8(3) . . ?
H15 C15 C16 120.1 . . ?
K2 C16 C15 76.68(17) . . ?
K2 C16 H16 108.6 . . ?
K2 C16 C17 84.90(17) . . ?
C15 C16 H16 120.1 . . ?
C15 C16 C17 119.8(3) . . ?
H16 C16 C17 120.1 . . ?
K2 C17 C16 70.31(16) . . ?
K2 C17 H17 113.8 . . ?
K2 C17 C18 86.15(16) . . ?
C16 C17 H17 120.1 . . ?
C16 C17 C18 119.8(3) . . ?
H17 C17 C18 120.1 . . ?
K2 C18 C13 79.68(15) . . ?
K2 C18 C17 70.53(15) . . ?
K2 C18 H18 122.0 . . ?
C13 C18 C17 122.2(3) . . ?
C13 C18 H18 118.9 . . ?
C17 C18 H18 118.9 . . ?
C23 Si3 C25 114.56(12) . . ?
C23 Si3 C26 114.46(12) . . ?
C23 Si3 C27 115.67(11) . . ?
C25 Si3 C26 103.62(13) . . ?
C25 Si3 C27 103.30(12) . . ?
C26 Si3 C27 103.70(12) . . ?
C23 Si4 C33 118.76(12) . . ?
C23 Si4 C34 113.78(12) . . ?
C23 Si4 C35 110.97(11) . . ?
C33 Si4 C34 104.51(15) . . ?
C33 Si4 C35 104.09(13) . . ?
C34 Si4 C35 103.18(13) . . ?
K2 C23 Si3 96.10(10) . . ?
K2 C23 Si4 94.61(9) . . ?
K2 C23 C24 87.87(13) . . ?
Si3 C23 Si4 124.95(13) . . ?
Si3 C23 C24 118.18(16) . . ?
Si4 C23 C24 116.05(16) . . ?
K2 C24 C23 64.59(12) . . ?
K2 C24 C24 174.7(2) . 2_456 ?
K2 C24 H24A 75.3 . . ?
K2 C24 H24B 66.9 . . ?
C23 C24 C24 117.3(2) . 2_456 ?
C23 C24 H24A 108.0 . . ?
C23 C24 H24B 108.0 . . ?
C24 C24 H24A 108.0 2_456 . ?
C24 C24 H24B 108.0 2_456 . ?
H24A C24 H24B 107.2 . . ?
Si3 C25 H25A 109.5 . . ?
Si3 C25 H25B 109.5 . . ?
Si3 C25 H25C 109.5 . . ?
H25A C25 H25B 109.5 . . ?
H25A C25 H25C 109.5 . . ?
H25B C25 H25C 109.5 . . ?
Si3 C26 H26A 109.5 . . ?
Si3 C26 H26B 109.5 . . ?
Si3 C26 H26C 109.5 . . ?
H26A C26 H26B 109.5 . . ?
H26A C26 H26C 109.5 . . ?
H26B C26 H26C 109.5 . . ?
K1 C27 Si3 125.77(10) 1_556 . ?
K1 C27 C28 68.13(14) 1_556 . ?
K1 C27 C32 78.49(14) 1_556 . ?
Si3 C27 C28 124.10(19) . . ?
Si3 C27 C32 119.69(19) . . ?
C28 C27 C32 116.1(2) . . ?
K1 C28 C27 88.43(15) 1_556 . ?
K1 C28 H28 112.0 1_556 . ?
K1 C28 C29 70.53(16) 1_556 . ?
C27 C28 H28 118.8 . . ?
C27 C28 C29 122.4(3) . . ?
H28 C28 C29 118.8 . . ?
K1 C29 C28 84.36(17) 1_556 . ?
K1 C29 H29 106.8 1_556 . ?
K1 C29 C30 78.87(17) 1_556 . ?
C28 C29 H29 120.2 . . ?
C28 C29 C30 119.5(3) . . ?
H29 C29 C30 120.2 . . ?
K1 C30 C29 75.57(17) 1_556 . ?
K1 C30 H30 108.7 1_556 . ?
K1 C30 C31 85.79(17) 1_556 . ?
C29 C30 H30 120.2 . . ?
C29 C30 C31 119.6(3) . . ?
H30 C30 C31 120.2 . . ?
K1 C31 C30 69.69(16) 1_556 . ?
K1 C31 H31 114.8 1_556 . ?
K1 C31 C32 85.82(16) 1_556 . ?
C30 C31 H31 120.0 . . ?
C30 C31 C32 120.0(3) . . ?
H31 C31 C32 120.0 . . ?
K1 C32 C27 78.66(14) 1_556 . ?
K1 C32 C31 71.04(15) 1_556 . ?
K1 C32 H32 122.7 1_556 . ?
C27 C32 C31 122.3(3) . . ?
C27 C32 H32 118.9 . . ?
C31 C32 H32 118.9 . . ?
Si4 C33 H33A 109.5 . . ?
Si4 C33 H33B 109.5 . . ?
Si4 C33 H33C 109.5 . . ?
H33A C33 H33B 109.5 . . ?
H33A C33 H33C 109.5 . . ?
H33B C33 H33C 109.5 . . ?
Si4 C34 H34A 109.5 . . ?
Si4 C34 H34B 109.5 . . ?
Si4 C34 H34C 109.5 . . ?
H34A C34 H34B 109.5 . . ?
H34A C34 H34C 109.5 . . ?
H34B C34 H34C 109.5 . . ?
K2 C35 Si4 92.50(9) . . ?
K2 C35 C36 86.81(16) . . ?
K2 C35 C40 83.20(16) . . ?
Si4 C35 C36 122.9(2) . . ?
Si4 C35 C40 121.1(2) . . ?
C36 C35 C40 115.5(3) . . ?
K2 C36 C35 67.71(15) . . ?
K2 C36 H36 109.0 . . ?
K2 C36 C37 93.93(19) . . ?
C35 C36 H36 118.6 . . ?
C35 C36 C37 122.8(3) . . ?
H36 C36 C37 118.6 . . ?
C36 C37 H37 120.3 . . ?
C36 C37 C38 119.5(3) . . ?
H37 C37 C38 120.3 . . ?
C37 C38 H38 120.2 . . ?
C37 C38 C39 119.6(3) . . ?
H38 C38 C39 120.2 . . ?
C38 C39 H39 120.0 . . ?
C38 C39 C40 120.0(3) . . ?
H39 C39 C40 120.0 . . ?
K2 C40 C35 70.89(15) . . ?
K2 C40 C39 92.9(2) . . ?
K2 C40 H40 106.7 . . ?
C35 C40 C39 122.5(3) . . ?
C35 C40 H40 118.7 . . ?
C39 C40 H40 118.7 . . ?
K1 O1 C19 142.6(2) . . ?
K1 O1 C22 109.30(19) . . ?
C19 O1 C22 106.7(3) . . ?
O1 C19 H19A 110.8 . . ?
O1 C19 H19B 110.8 . . ?
O1 C19 C20 104.7(3) . . ?
H19A C19 H19B 108.9 . . ?
H19A C19 C20 110.8 . . ?
H19B C19 C20 110.8 . . ?
C19 C20 H20A 110.5 . . ?
C19 C20 H20B 110.5 . . ?
C19 C20 C21 106.0(3) . . ?
H20A C20 H20B 108.7 . . ?
H20A C20 C21 110.5 . . ?
H20B C20 C21 110.5 . . ?
C20 C21 H21A 111.1 . . ?
C20 C21 H21B 111.1 . . ?
C20 C21 C22 103.4(3) . . ?
H21A C21 H21B 109.0 . . ?
H21A C21 C22 111.1 . . ?
H21B C21 C22 111.1 . . ?
K1 C22 O1 47.87(15) . . ?
K1 C22 C21 133.7(3) . . ?
K1 C22 H22A 64.0 . . ?
K1 C22 H22B 114.7 . . ?
O1 C22 C21 106.5(3) . . ?
O1 C22 H22A 110.4 . . ?
O1 C22 H22B 110.4 . . ?
C21 C22 H22A 110.4 . . ?
C21 C22 H22B 110.4 . . ?
H22A C22 H22B 108.6 . . ?
K2 O2 C45 115.1(3) . . ?
K2 O2 C48 131.0(3) . . ?
C45 O2 C48 108.0(3) . . ?
O2 C45 H45A 112.0 . . ?
O2 C45 H45B 112.0 . . ?
O2 C45 C46 99.0(9) . . ?
O2 C45 C46A 115.9(13) . . ?
H45A C45 H45B 109.6 . . ?
H45A C45 C46 112.0 . . ?
H45A C45 C46A 105.1 . . ?
H45B C45 C46 112.0 . . ?
H45B C45 C46A 101.6 . . ?
C45 C46 H46A 111.6 . . ?
C45 C46 H46B 111.6 . . ?
C45 C46 C47 100.9(14) . . ?
H46A C46 H46B 109.4 . . ?
H46A C46 C47 111.6 . . ?
H46B C46 C47 111.6 . . ?
C45 C46A H46C 111.3 . . ?
C45 C46A H46D 111.3 . . ?
C45 C46A C47A 102.2(18) . . ?
H46C C46A H46D 109.2 . . ?
H46C C46A C47A 111.3 . . ?
H46D C46A C47A 111.3 . . ?
C46 C47 H47A 111.3 . . ?
C46 C47 H47B 111.3 . . ?
C46 C47 C48 102.4(15) . . ?
H47A C47 H47B 109.2 . . ?
H47A C47 C48 111.3 . . ?
H47B C47 C48 111.3 . . ?
C46A C47A H47C 110.6 . . ?
C46A C47A H47D 110.6 . . ?
C46A C47A C48 105.8(17) . . ?
H47C C47A H47D 108.7 . . ?
H47C C47A C48 110.6 . . ?
H47D C47A C48 110.6 . . ?
O2 C48 C47 115.0(10) . . ?
O2 C48 C47A 99.6(15) . . ?
O2 C48 H48A 108.5 . . ?
O2 C48 H48B 108.5 . . ?
C47 C48 H48A 108.5 . . ?
C47 C48 H48B 108.5 . . ?
C47A C48 H48A 103.8 . . ?
C47A C48 H48B 127.7 . . ?
H48A C48 H48B 107.5 . . ?

loop_
_geom_bond_atom_site_label_1
_geom_bond_atom_site_label_2
_geom_bond_distance
_geom_bond_site_symmetry_2
_geom_bond_publ_flag
K1 C1 3.016(2) . ?
K1 C2 3.251(2) . ?
K1 C5 3.061(2) . ?
K1 C6 3.246(3) . ?
K1 C10 3.292(3) . ?
K1 C28 3.284(3) 1_554 ?
K1 C29 3.111(3) 1_554 ?
K1 C30 3.152(3) 1_554 ?
K1 C31 3.352(3) 1_554 ?
K1 C32 3.535(3) 1_554 ?
K1 O1 2.706(2) . ?
K1 C22 3.444(4) . ?
K2 C14 3.298(3) . ?
K2 C15 3.123(3) . ?
K2 C16 3.137(3) . ?
K2 C17 3.319(3) . ?
K2 C18 3.512(3) . ?
K2 C23 3.047(2) . ?
K2 C24 3.370(2) . ?
K2 C35 3.032(3) . ?
K2 C36 3.272(3) . ?
K2 C40 3.187(3) . ?
K2 O2 2.730(3) . ?
Si1 C1 1.810(2) . ?
Si1 C3 1.891(3) . ?
Si1 C4 1.894(3) . ?
Si1 C5 1.927(3) . ?
Si2 C1 1.803(2) . ?
Si2 C11 1.902(3) . ?
Si2 C12 1.904(3) . ?
Si2 C13 1.926(3) . ?
C1 C2 1.546(3) . ?
C2 C2 1.566(4) 2 ?
C2 H2A 0.990 . ?
C2 H2B 0.990 . ?
C3 H3A 0.980 . ?
C3 H3B 0.980 . ?
C3 H3C 0.980 . ?
C4 H4A 0.980 . ?
C4 H4B 0.980 . ?
C4 H4C 0.980 . ?
C5 C6 1.412(4) . ?
C5 C10 1.401(4) . ?
C6 H6 0.950 . ?
C6 C7 1.396(4) . ?
C7 H7 0.950 . ?
C7 C8 1.390(5) . ?
C8 H8 0.950 . ?
C8 C9 1.377(5) . ?
C9 H9 0.950 . ?
C9 C10 1.407(4) . ?
C10 H10 0.950 . ?
C11 H11A 0.980 . ?
C11 H11B 0.980 . ?
C11 H11C 0.980 . ?
C12 H12A 0.980 . ?
C12 H12B 0.980 . ?
C12 H12C 0.980 . ?
C13 C14 1.410(4) . ?
C13 C18 1.406(4) . ?
C14 H14 0.950 . ?
C14 C15 1.400(4) . ?
C15 H15 0.950 . ?
C15 C16 1.383(4) . ?
C16 H16 0.950 . ?
C16 C17 1.397(5) . ?
C17 H17 0.950 . ?
C17 C18 1.394(4) . ?
C18 H18 0.950 . ?
Si3 C23 1.802(2) . ?
Si3 C25 1.900(3) . ?
Si3 C26 1.904(3) . ?
Si3 C27 1.928(2) . ?
Si4 C23 1.805(2) . ?
Si4 C33 1.892(3) . ?
Si4 C34 1.897(3) . ?
Si4 C35 1.928(3) . ?
C23 C24 1.559(3) . ?
C24 C24 1.553(4) 2_456 ?
C24 H24A 0.990 . ?
C24 H24B 0.990 . ?
C25 H25A 0.980 . ?
C25 H25B 0.980 . ?
C25 H25C 0.980 . ?
C26 H26A 0.980 . ?
C26 H26B 0.980 . ?
C26 H26C 0.980 . ?
C27 K1 3.537(2) 1_556 ?
C27 C28 1.408(4) . ?
C27 C32 1.401(4) . ?
C28 K1 3.284(3) 1_556 ?
C28 H28 0.950 . ?
C28 C29 1.400(4) . ?
C29 K1 3.111(3) 1_556 ?
C29 H29 0.950 . ?
C29 C30 1.386(4) . ?
C30 K1 3.152(3) 1_556 ?
C30 H30 0.950 . ?
C30 C31 1.395(4) . ?
C31 K1 3.352(3) 1_556 ?
C31 H31 0.950 . ?
C31 C32 1.393(4) . ?
C32 K1 3.535(3) 1_556 ?
C32 H32 0.950 . ?
C33 H33A 0.980 . ?
C33 H33B 0.980 . ?
C33 H33C 0.980 . ?
C34 H34A 0.980 . ?
C34 H34B 0.980 . ?
C34 H34C 0.980 . ?
C35 C36 1.410(4) . ?
C35 C40 1.402(4) . ?
C36 H36 0.950 . ?
C36 C37 1.395(4) . ?
C37 H37 0.950 . ?
C37 C38 1.386(5) . ?
C38 H38 0.950 . ?
C38 C39 1.390(5) . ?
C39 H39 0.950 . ?
C39 C40 1.392(4) . ?
C40 H40 0.950 . ?
O1 C19 1.439(4) . ?
O1 C22 1.416(4) . ?
C19 H19A 0.990 . ?
C19 H19B 0.990 . ?
C19 C20 1.499(6) . ?
C20 H20A 0.990 . ?
C20 H20B 0.990 . ?
C20 C21 1.524(7) . ?
C21 H21A 0.990 . ?
C21 H21B 0.990 . ?
C21 C22 1.517(6) . ?
C22 H22A 0.990 . ?
C22 H22B 0.990 . ?
O2 C45 1.413(5) . ?
O2 C48 1.413(5) . ?
C45 H45A 0.990 . ?
C45 H45B 0.990 . ?
C45 C46 1.70(3) . ?
C45 C46A 1.28(3) . ?
C46 H46A 0.990 . ?
C46 H46B 0.990 . ?
C46 C47 1.50(3) . ?
C46A H46C 0.990 . ?
C46A H46D 0.990 . ?
C46A C47A 1.57(3) . ?
C47 H47A 0.990 . ?
C47 H47B 0.990 . ?
C47 C48 1.43(2) . ?
C47A H47C 0.990 . ?
C47A H47D 0.990 . ?
C47A C48 1.58(3) . ?
C48 H48A 0.990 . ?
C48 H48B 0.990 . ?
